data_4318141
loop_
_publ_author_name
'Xian-He Bu'
'Wei Chen'
'Wen-Feng Hou'
'Miao Du'
'Ruo-Hua Zhang'
'Francois Brisse'

_publ_section_title
;
 Controlling the Framework Formation of Silver(I) Coordination Polymers
 with 1,4-Bis(phenylthio)butane by Varying the Solvents, Metal-to-Ligand
 Ratio, and Counteranions
;
_journal_name_full 'Inorganic Chemistry'
_journal_page_first 3477
_journal_page_last 3482
_journal_paper_doi 10.1021/ic0113045
_journal_volume 41
_journal_year 2002
_chemical_formula_sum 'C49 H57 Ag2 Cl2 N0 O9 S6'
_chemical_formula_weight 1269.95
_chemical_name_systematic
;
  ?
;
_space_group_IT_number 2
_symmetry_cell_setting triclinic
_symmetry_space_group_name_Hall '-P 1'
_symmetry_space_group_name_H-M 'P -1'
_atom_sites_solution_hydrogens geom
_atom_sites_solution_primary direct
_atom_sites_solution_secondary difmap
_audit_creation_method SHELXL-97
_cell_angle_alpha 74.977(2)
_cell_angle_beta 69.030(2)
_cell_angle_gamma 69.986(2)
_cell_formula_units_Z 2
_cell_length_a 11.9147(13)
_cell_length_b 16.1534(17)
_cell_length_c 16.2259(17)
_cell_measurement_temperature 298(2)
_cell_volume 2706.5(5)
_computing_cell_refinement 'Bruker SMART'
_computing_data_collection 'Bruker SMART'
_computing_data_reduction 'Bruker SHELXTL'
_computing_molecular_graphics 'Bruker SHELXTL'
_computing_publication_material 'Bruker SHELXTL'
_computing_structure_refinement 'SHELXL-97 (Sheldrick, 1997)'
_computing_structure_solution 'SHELXS-97 (Sheldrick, 1990)'
_diffrn_ambient_temperature 298(2)
_diffrn_measured_fraction_theta_full 0.995
_diffrn_measured_fraction_theta_max 0.995
_diffrn_measurement_device_type 'CCD area detector'
_diffrn_measurement_method 'phi and omega scans'
_diffrn_radiation_monochromator graphite
_diffrn_radiation_source 'fine-focus sealed tube'
_diffrn_radiation_type MoK\a
_diffrn_radiation_wavelength 0.71073
_diffrn_reflns_av_R_equivalents 0.0277
_diffrn_reflns_av_sigmaI/netI 0.0792
_diffrn_reflns_limit_h_max 14
_diffrn_reflns_limit_h_min -14
_diffrn_reflns_limit_k_max 19
_diffrn_reflns_limit_k_min -18
_diffrn_reflns_limit_l_max 19
_diffrn_reflns_limit_l_min -12
_diffrn_reflns_number 11321
_diffrn_reflns_theta_full 25.03
_diffrn_reflns_theta_max 25.03
_diffrn_reflns_theta_min 1.36
_exptl_absorpt_coefficient_mu 1.106
_exptl_absorpt_correction_T_max 0.8092
_exptl_absorpt_correction_T_min 0.7696
_exptl_absorpt_correction_type none
_exptl_absorpt_process_details SADABS
_exptl_crystal_colour colorless
_exptl_crystal_density_diffrn 1.558
_exptl_crystal_density_method 'not measured'
_exptl_crystal_description block
_exptl_crystal_F_000 1296
_exptl_crystal_size_max 0.25
_exptl_crystal_size_mid 0.20
_exptl_crystal_size_min 0.20
_refine_diff_density_max 0.727
_refine_diff_density_min -0.564
_refine_diff_density_rms 0.093
_refine_ls_extinction_method none
_refine_ls_goodness_of_fit_ref 0.965
_refine_ls_hydrogen_treatment mixed
_refine_ls_matrix_type full
_refine_ls_number_parameters 605
_refine_ls_number_reflns 9543
_refine_ls_number_restraints 40
_refine_ls_restrained_S_all 0.980
_refine_ls_R_factor_all 0.1102
_refine_ls_R_factor_gt 0.0523
_refine_ls_shift/su_max 1.486
_refine_ls_shift/su_mean 0.041
_refine_ls_structure_factor_coef Fsqd
_refine_ls_weighting_details 'calc w=1/[\s^2^(Fo^2^)+(0.0700P)^2^+0.0000P] where P=(Fo^2^+2Fc^2^)/3'
_refine_ls_weighting_scheme calc
_refine_ls_wR_factor_gt 0.1239
_refine_ls_wR_factor_ref 0.1474
_reflns_number_gt 5357
_reflns_number_total 9543
_reflns_threshold_expression >2sigma(I)
_cod_data_source_file ic0113045_2.cif
_cod_data_source_block 2
_cod_depositor_comments
;
The following automatic conversions were performed:

'_symmetry_cell_setting' value 'Triclinic' changed to 'triclinic'
according to the built-in table from CIF Core dictionary named
'cif_core.dic' version 2.4.1 from 2010-06-29.

Automatic conversion script
Id: cif_fix_values 1646 2011-03-28 12:23:43Z adriana 
;
_cod_database_code 4318141

loop_
_symmetry_equiv_pos_as_xyz
'x, y, z'
'-x, -y, -z'

loop_
_atom_site_label
_atom_site_type_symbol
_atom_site_fract_x
_atom_site_fract_y
_atom_site_fract_z
_atom_site_U_iso_or_equiv
_atom_site_adp_type
_atom_site_occupancy
_atom_site_symmetry_multiplicity
_atom_site_calc_flag
_atom_site_refinement_flags
_atom_site_disorder_assembly
_atom_site_disorder_group
Ag1 Ag 0.61899(5) 0.70884(3) 0.23600(3) 0.04957(18) Uani 1 1 d . . .
S1 S 0.61509(16) 0.83437(10) 0.10302(11) 0.0452(4) Uani 1 1 d . . .
S2 S 0.60669(15) 0.68983(10) 0.39983(10) 0.0426(4) Uani 1 1 d . . .
S3 S 0.84571(15) 0.60139(10) 0.18867(11) 0.0440(4) Uani 1 1 d . . .
C1 C 0.6638(6) 0.7759(4) 0.0108(4) 0.0422(16) Uani 1 1 d . . .
C2 C 0.6123(7) 0.7102(4) 0.0145(5) 0.0569(19) Uani 1 1 d . . .
H2A H 0.5485 0.6971 0.0648 0.068 Uiso 1 1 calc R . .
C3 C 0.6547(8) 0.6637(5) -0.0559(6) 0.064(2) Uani 1 1 d . . .
H3A H 0.6200 0.6191 -0.0531 0.077 Uiso 1 1 calc R . .
C4 C 0.7477(8) 0.6833(6) -0.1296(6) 0.074(3) Uani 1 1 d . . .
H4A H 0.7768 0.6522 -0.1774 0.089 Uiso 1 1 calc R . .
C5 C 0.7985(7) 0.7495(6) -0.1329(5) 0.070(2) Uani 1 1 d . . .
H5A H 0.8622 0.7626 -0.1833 0.084 Uiso 1 1 calc R . .
C6 C 0.7567(7) 0.7968(5) -0.0630(5) 0.0585(19) Uani 1 1 d . . .
H6A H 0.7909 0.8418 -0.0660 0.070 Uiso 1 1 calc R . .
C7 C 0.4599(6) 0.9026(4) 0.0970(5) 0.0566(19) Uani 1 1 d . . .
H7A H 0.4095 0.8638 0.1036 0.068 Uiso 1 1 calc R . .
H7B H 0.4202 0.9363 0.1464 0.068 Uiso 1 1 calc R . .
C8 C 0.4627(6) 0.9668(4) 0.0100(5) 0.0552(19) Uani 1 1 d . . .
H8A H 0.3773 0.9999 0.0110 0.066 Uiso 1 1 calc R . .
H8B H 0.4973 0.9324 -0.0387 0.066 Uiso 1 1 calc R . .
C9 C 0.4696(6) 0.7595(4) 0.4628(4) 0.0424(15) Uani 1 1 d . . .
C10 C 0.3764(7) 0.8142(4) 0.4246(5) 0.0552(19) Uani 1 1 d . . .
H10A H 0.3837 0.8117 0.3663 0.066 Uiso 1 1 calc R . .
C11 C 0.2743(7) 0.8717(5) 0.4722(6) 0.072(2) Uani 1 1 d . . .
H11A H 0.2122 0.9081 0.4464 0.086 Uiso 1 1 calc R . .
C12 C 0.2637(9) 0.8755(6) 0.5582(7) 0.084(3) Uani 1 1 d . . .
H12A H 0.1942 0.9150 0.5902 0.100 Uiso 1 1 calc R . .
C13 C 0.3534(9) 0.8225(6) 0.5976(6) 0.075(3) Uani 1 1 d . . .
H13A H 0.3448 0.8252 0.6562 0.090 Uiso 1 1 calc R . .
C14 C 0.4569(7) 0.7647(4) 0.5495(4) 0.0530(18) Uani 1 1 d . . .
H14A H 0.5189 0.7289 0.5757 0.064 Uiso 1 1 calc R . .
C15 C 0.6052(6) 0.5786(4) 0.4631(4) 0.0445(16) Uani 1 1 d . . .
H15A H 0.6820 0.5365 0.4353 0.053 Uiso 1 1 calc R . .
H15B H 0.6059 0.5779 0.5228 0.053 Uiso 1 1 calc R . .
C16 C 0.4967(6) 0.5458(4) 0.4711(4) 0.0455(16) Uani 1 1 d . . .
H16A H 0.4976 0.5423 0.4121 0.055 Uiso 1 1 calc R . .
H16B H 0.4188 0.5879 0.4974 0.055 Uiso 1 1 calc R . .
C17 C 0.8405(6) 0.4947(4) 0.2534(4) 0.0391(15) Uani 1 1 d . . .
C18 C 0.7410(7) 0.4634(4) 0.2691(4) 0.0519(17) Uani 1 1 d . . .
H18A H 0.6738 0.4987 0.2481 0.062 Uiso 1 1 calc R . .
C19 C 0.7401(8) 0.3795(5) 0.3161(5) 0.068(2) Uani 1 1 d . . .
H19A H 0.6737 0.3571 0.3249 0.082 Uiso 1 1 calc R . .
C20 C 0.8357(10) 0.3295(5) 0.3494(5) 0.081(3) Uani 1 1 d . . .
H20A H 0.8334 0.2734 0.3827 0.097 Uiso 1 1 calc R . .
C21 C 0.9369(9) 0.3609(5) 0.3345(5) 0.073(2) Uani 1 1 d . . .
H21A H 1.0021 0.3261 0.3579 0.087 Uiso 1 1 calc R . .
C22 C 0.9409(7) 0.4439(4) 0.2849(4) 0.0514(18) Uani 1 1 d . . .
H22A H 1.0093 0.4652 0.2730 0.062 Uiso 1 1 calc R . .
C23 C 0.8719(6) 0.5775(4) 0.0791(4) 0.0475(17) Uani 1 1 d . . .
H23A H 0.8020 0.5587 0.0806 0.057 Uiso 1 1 calc R . .
H23B H 0.8734 0.6320 0.0365 0.057 Uiso 1 1 calc R . .
C24 C 0.9911(6) 0.5067(4) 0.0467(4) 0.0478(17) Uani 1 1 d . . .
H24A H 0.9886 0.4509 0.0872 0.057 Uiso 1 1 calc R . .
H24B H 1.0615 0.5239 0.0467 0.057 Uiso 1 1 calc R . .
C25 C 0.3300(10) 0.6994(8) 0.2667(8) 0.133(4) Uani 1 1 d . . .
H25A H 0.2782 0.6675 0.2621 0.199 Uiso 1 1 calc R . .
H25B H 0.3156 0.7573 0.2307 0.199 Uiso 1 1 calc R . .
H25C H 0.3097 0.7060 0.3279 0.199 Uiso 1 1 calc R . .
O1 O 0.4477(6) 0.6551(4) 0.2384(4) 0.0941(19) Uani 1 1 d . . .
Ag2 Ag 0.89929(5) 0.80749(3) 0.26138(3) 0.0608(2) Uani 1 1 d . . .
S4 S 0.66931(15) 0.89661(10) 0.31347(10) 0.0440(4) Uani 1 1 d . . .
S5 S 0.92734(15) 0.79901(10) 0.10220(10) 0.0409(4) Uani 1 1 d . . .
S6 S 0.99709(16) 0.71058(11) 0.37986(11) 0.0500(4) Uani 1 1 d . . .
C26 C 0.6502(6) 1.0035(4) 0.2460(4) 0.0462(17) Uani 1 1 d . . .
C27 C 0.5384(8) 1.0451(5) 0.2263(5) 0.069(2) Uani 1 1 d . . .
H27A H 0.4756 1.0166 0.2450 0.082 Uiso 1 1 calc R . .
C28 C 0.5221(11) 1.1315(7) 0.1775(6) 0.102(4) Uani 1 1 d . . .
H28A H 0.4468 1.1611 0.1648 0.123 Uiso 1 1 calc R . .
C29 C 0.6141(15) 1.1723(7) 0.1488(7) 0.120(5) Uani 1 1 d . . .
H29A H 0.6014 1.2295 0.1161 0.144 Uiso 1 1 calc R . .
C30 C 0.7246(11) 1.1312(6) 0.1668(6) 0.097(3) Uani 1 1 d . . .
H30A H 0.7875 1.1598 0.1461 0.116 Uiso 1 1 calc R . .
C31 C 0.7437(7) 1.0457(5) 0.2167(4) 0.063(2) Uani 1 1 d . . .
H31A H 0.8189 1.0174 0.2300 0.076 Uiso 1 1 calc R . .
C32 C 0.6398(6) 0.9278(4) 0.4212(4) 0.0428(16) Uani 1 1 d . . .
H32A H 0.6476 0.8743 0.4653 0.051 Uiso 1 1 calc R . .
H32B H 0.7033 0.9551 0.4165 0.051 Uiso 1 1 calc R . .
C33 C 0.5128(5) 0.9915(4) 0.4534(4) 0.0398(15) Uani 1 1 d . . .
H33A H 0.4492 0.9669 0.4530 0.048 Uiso 1 1 calc R . .
H33B H 0.5077 1.0475 0.4127 0.048 Uiso 1 1 calc R . .
C34 C 1.0752(6) 0.7305(4) 0.0486(4) 0.0455(16) Uani 1 1 d . . .
C35 C 1.0978(8) 0.7120(5) -0.0347(5) 0.070(2) Uani 1 1 d . . .
H35A H 1.0372 0.7373 -0.0643 0.084 Uiso 1 1 calc R . .
C36 C 1.2124(12) 0.6550(7) -0.0748(7) 0.102(4) Uani 1 1 d . . .
H36A H 1.2305 0.6453 -0.1328 0.122 Uiso 1 1 calc R . .
C37 C 1.2950(12) 0.6149(6) -0.0301(10) 0.126(5) Uani 1 1 d . . .
H37A H 1.3682 0.5735 -0.0554 0.152 Uiso 1 1 calc R . .
C38 C 1.2752(10) 0.6329(8) 0.0515(8) 0.132(5) Uani 1 1 d . . .
H38A H 1.3358 0.6061 0.0811 0.158 Uiso 1 1 calc R . .
C39 C 1.1648(8) 0.6910(6) 0.0902(6) 0.089(3) Uani 1 1 d . . .
H39A H 1.1512 0.7036 0.1463 0.107 Uiso 1 1 calc R . .
C40 C 0.9180(6) 0.9086(4) 0.0325(4) 0.0458(16) Uani 1 1 d . . .
H40A H 0.9300 0.9020 -0.0281 0.055 Uiso 1 1 calc R . .
H40B H 0.8343 0.9471 0.0538 0.055 Uiso 1 1 calc R . .
C41 C 1.0100(6) 0.9545(4) 0.0296(4) 0.0408(15) Uani 1 1 d . . .
H41A H 1.0945 0.9181 0.0063 0.049 Uiso 1 1 calc R . .
H41B H 0.9993 0.9621 0.0896 0.049 Uiso 1 1 calc R . .
C42 C 0.9165(6) 0.7646(4) 0.4760(4) 0.0424(16) Uani 1 1 d . . .
C43 C 0.9625(7) 0.8290(5) 0.4830(5) 0.061(2) Uani 1 1 d . . .
H43A H 1.0327 0.8419 0.4392 0.073 Uiso 1 1 calc R . .
C44 C 0.9044(9) 0.8747(5) 0.5553(6) 0.077(2) Uani 1 1 d . . .
H44A H 0.9353 0.9187 0.5593 0.092 Uiso 1 1 calc R . .
C45 C 0.8036(9) 0.8561(5) 0.6197(6) 0.074(2) Uani 1 1 d . . .
H45A H 0.7656 0.8870 0.6681 0.089 Uiso 1 1 calc R . .
C46 C 0.7566(7) 0.7916(5) 0.6143(5) 0.062(2) Uani 1 1 d . . .
H46A H 0.6865 0.7794 0.6588 0.074 Uiso 1 1 calc R . .
C47 C 0.8133(6) 0.7445(4) 0.5424(4) 0.0504(17) Uani 1 1 d . . .
H47A H 0.7825 0.7002 0.5391 0.061 Uiso 1 1 calc R . .
C48 C 0.9615(7) 0.6040(4) 0.4128(4) 0.0524(18) Uani 1 1 d . . .
C49 C 1.0165(7) 0.5440(4) 0.4871(5) 0.0553(19) Uani 1 1 d . . .
H49A H 1.1067 0.5328 0.4668 0.066 Uiso 1 1 calc R . .
H49B H 0.9839 0.5739 0.5390 0.066 Uiso 1 1 calc R . .
Cl1 Cl 0.3709(2) 0.44506(16) 0.26561(16) 0.0839(7) Uani 1 1 d D . .
O11 O 0.4532(10) 0.4934(8) 0.1995(8) 0.102(4) Uiso 0.50 1 d PD . .
O12 O 0.3436(18) 0.4664(13) 0.3510(8) 0.169(7) Uiso 0.50 1 d PD . .
O13 O 0.4326(12) 0.3506(6) 0.2576(9) 0.112(4) Uiso 0.50 1 d PD . .
O14 O 0.2594(12) 0.4681(12) 0.2408(13) 0.142(7) Uiso 0.50 1 d PD . .
O15 O 0.4406(15) 0.4810(10) 0.2946(12) 0.148(6) Uiso 0.50 1 d PD . .
O16 O 0.343(2) 0.3835(15) 0.3442(13) 0.264(12) Uiso 0.50 1 d PD . .
O17 O 0.400(2) 0.4551(14) 0.1720(7) 0.196(8) Uiso 0.50 1 d PD . .
O18 O 0.2447(13) 0.5025(16) 0.2739(18) 0.237(13) Uiso 0.50 1 d PD . .
Cl2 Cl 0.0944(2) 0.97689(18) 0.24795(15) 0.0845(7) Uani 1 1 d D . .
O21 O 0.0895(14) 0.8948(7) 0.2323(9) 0.108(4) Uiso 0.50 1 d PD . .
O22 O 0.0164(13) 1.0110(10) 0.3285(8) 0.143(6) Uiso 0.50 1 d PD . .
O23 O 0.1332(17) 1.0280(11) 0.1646(8) 0.131(6) Uiso 0.50 1 d PD . .
O24 O 0.2029(13) 0.9397(12) 0.2805(12) 0.132(7) Uiso 0.50 1 d PD . .
O25 O 0.0023(10) 0.9295(8) 0.2711(8) 0.094(4) Uiso 0.50 1 d PD . .
O26 O 0.0241(13) 1.0647(7) 0.2119(10) 0.121(5) Uiso 0.50 1 d PD . .
O27 O 0.1738(15) 0.9689(15) 0.1580(7) 0.172(8) Uiso 0.50 1 d PD . .
O28 O 0.161(2) 0.9774(17) 0.3034(15) 0.200(11) Uiso 0.50 1 d PD . .

loop_
_atom_site_aniso_label
_atom_site_aniso_U_11
_atom_site_aniso_U_22
_atom_site_aniso_U_33
_atom_site_aniso_U_23
_atom_site_aniso_U_13
_atom_site_aniso_U_12
Ag1 0.0564(4) 0.0430(3) 0.0386(3) -0.0050(2) -0.0105(3) -0.0055(2)
S1 0.0512(10) 0.0364(8) 0.0399(10) -0.0043(7) -0.0159(8) -0.0011(8)
S2 0.0498(10) 0.0377(9) 0.0351(9) -0.0051(7) -0.0070(8) -0.0119(8)
S3 0.0473(10) 0.0309(8) 0.0405(10) -0.0060(7) -0.0024(8) -0.0056(7)
C1 0.051(4) 0.033(3) 0.037(4) -0.006(3) -0.022(3) 0.005(3)
C2 0.061(5) 0.052(4) 0.052(5) -0.001(4) -0.024(4) -0.006(4)
C3 0.085(6) 0.048(4) 0.069(6) -0.014(4) -0.038(5) -0.012(4)
C4 0.075(6) 0.078(6) 0.061(6) -0.029(5) -0.034(5) 0.017(5)
C5 0.054(5) 0.094(6) 0.039(5) -0.013(4) -0.006(4) 0.000(5)
C6 0.062(5) 0.055(4) 0.053(5) -0.007(4) -0.024(4) -0.004(4)
C7 0.050(4) 0.052(4) 0.059(5) -0.008(4) -0.016(4) -0.002(3)
C8 0.058(5) 0.049(4) 0.056(5) -0.005(4) -0.029(4) -0.002(3)
C9 0.048(4) 0.036(3) 0.043(4) -0.008(3) -0.006(3) -0.018(3)
C10 0.059(5) 0.048(4) 0.063(5) -0.018(4) -0.016(4) -0.015(4)
C11 0.055(5) 0.053(5) 0.105(7) -0.032(5) -0.013(5) -0.010(4)
C12 0.069(6) 0.058(5) 0.106(8) -0.042(6) 0.026(6) -0.029(5)
C13 0.104(7) 0.065(5) 0.056(5) -0.024(5) 0.007(5) -0.043(5)
C14 0.076(5) 0.048(4) 0.036(4) -0.009(3) -0.007(4) -0.026(4)
C15 0.054(4) 0.034(3) 0.041(4) -0.004(3) -0.014(3) -0.008(3)
C16 0.052(4) 0.037(3) 0.042(4) -0.008(3) -0.011(3) -0.008(3)
C17 0.049(4) 0.028(3) 0.031(4) -0.007(3) -0.004(3) -0.006(3)
C18 0.056(5) 0.046(4) 0.047(4) -0.006(3) -0.004(3) -0.018(4)
C19 0.079(6) 0.057(5) 0.069(5) 0.002(4) -0.013(5) -0.037(4)
C20 0.135(9) 0.046(5) 0.059(6) 0.011(4) -0.029(6) -0.036(6)
C21 0.106(7) 0.057(5) 0.059(5) -0.001(4) -0.051(5) -0.007(5)
C22 0.067(5) 0.039(4) 0.050(4) -0.007(3) -0.026(4) -0.005(3)
C23 0.049(4) 0.035(3) 0.036(4) -0.005(3) -0.006(3) 0.008(3)
C24 0.048(4) 0.040(4) 0.033(4) -0.004(3) -0.004(3) 0.005(3)
C25 0.108(9) 0.151(11) 0.172(12) -0.072(9) -0.044(9) -0.038(8)
O1 0.058(4) 0.117(5) 0.109(5) -0.009(4) -0.015(4) -0.042(4)
Ag2 0.0742(4) 0.0467(3) 0.0368(3) -0.0073(2) -0.0077(3) 0.0048(3)
S4 0.0514(10) 0.0348(8) 0.0374(9) -0.0109(7) -0.0036(8) -0.0076(8)
S5 0.0478(10) 0.0341(8) 0.0351(9) -0.0032(7) -0.0075(8) -0.0111(7)
S6 0.0541(11) 0.0413(9) 0.0424(10) -0.0064(8) -0.0088(8) -0.0045(8)
C26 0.058(5) 0.039(4) 0.030(4) -0.010(3) -0.006(3) -0.003(3)
C27 0.078(6) 0.073(5) 0.060(5) -0.020(4) -0.034(5) -0.005(4)
C28 0.135(10) 0.075(7) 0.066(7) -0.002(5) -0.062(7) 0.036(6)
C29 0.194(15) 0.056(6) 0.054(6) 0.001(5) -0.012(8) 0.001(8)
C30 0.131(9) 0.058(6) 0.060(6) -0.003(5) 0.014(6) -0.026(6)
C31 0.069(5) 0.048(4) 0.046(4) -0.005(3) 0.010(4) -0.015(4)
C32 0.046(4) 0.040(3) 0.031(4) -0.006(3) -0.005(3) -0.004(3)
C33 0.043(4) 0.037(3) 0.034(3) -0.004(3) -0.006(3) -0.011(3)
C34 0.055(4) 0.034(3) 0.039(4) -0.003(3) -0.004(3) -0.014(3)
C35 0.093(6) 0.077(5) 0.047(5) -0.029(4) 0.005(4) -0.044(5)
C36 0.139(10) 0.071(7) 0.079(7) -0.050(6) 0.028(7) -0.045(7)
C37 0.103(9) 0.057(6) 0.134(12) -0.003(7) 0.031(8) 0.003(6)
C38 0.082(8) 0.140(10) 0.086(8) 0.009(7) 0.001(6) 0.028(7)
C39 0.077(6) 0.096(7) 0.052(5) -0.002(5) -0.014(5) 0.016(5)
C40 0.063(4) 0.030(3) 0.042(4) 0.004(3) -0.021(3) -0.011(3)
C41 0.052(4) 0.039(3) 0.037(4) -0.003(3) -0.018(3) -0.016(3)
C42 0.048(4) 0.032(3) 0.040(4) -0.001(3) -0.016(3) -0.003(3)
C43 0.070(5) 0.051(4) 0.059(5) -0.007(4) -0.018(4) -0.015(4)
C44 0.101(7) 0.048(5) 0.084(7) -0.016(5) -0.038(6) -0.009(5)
C45 0.090(7) 0.056(5) 0.061(6) -0.024(4) -0.022(5) 0.009(5)
C46 0.052(5) 0.068(5) 0.045(5) -0.005(4) -0.015(4) 0.006(4)
C47 0.055(5) 0.047(4) 0.047(4) -0.011(3) -0.016(4) -0.007(3)
C48 0.065(5) 0.034(3) 0.055(4) -0.011(3) -0.022(4) -0.001(3)
C49 0.067(5) 0.038(4) 0.063(5) -0.010(3) -0.032(4) -0.003(3)
Cl1 0.1135(19) 0.0920(16) 0.0688(15) -0.0005(12) -0.0461(14) -0.0447(15)
Cl2 0.0795(16) 0.1191(19) 0.0561(13) -0.0127(13) -0.0170(12) -0.0327(14)

loop_
_atom_type_symbol
_atom_type_description
_atom_type_scat_dispersion_real
_atom_type_scat_dispersion_imag
_atom_type_scat_source
C C 0.0033 0.0016 'International Tables Vol C Tables 4.2.6.8 and 6.1.1.4'
H H 0.0000 0.0000 'International Tables Vol C Tables 4.2.6.8 and 6.1.1.4'
N N 0.0061 0.0033 'International Tables Vol C Tables 4.2.6.8 and 6.1.1.4'
O O 0.0106 0.0060 'International Tables Vol C Tables 4.2.6.8 and 6.1.1.4'
S S 0.1246 0.1234 'International Tables Vol C Tables 4.2.6.8 and 6.1.1.4'
Ag Ag -0.8971 1.1015 'International Tables Vol C Tables 4.2.6.8 and 6.1.1.4'
Cl Cl 0.1484 0.1585 'International Tables Vol C Tables 4.2.6.8 and 6.1.1.4'

loop_
_geom_angle_atom_site_label_1
_geom_angle_atom_site_label_2
_geom_angle_atom_site_label_3
_geom_angle
_geom_angle_site_symmetry_1
_geom_angle_site_symmetry_3
_geom_angle_publ_flag
O1 Ag1 S1 99.83(15) . . ?
O1 Ag1 S2 104.92(15) . . ?
S1 Ag1 S2 137.65(5) . . ?
O1 Ag1 S3 116.38(17) . . ?
S1 Ag1 S3 103.74(5) . . ?
S2 Ag1 S3 95.36(5) . . ?
C1 S1 C7 100.4(3) . . ?
C1 S1 Ag1 102.9(2) . . ?
C7 S1 Ag1 115.4(2) . . ?
C9 S2 C15 103.1(3) . . ?
C9 S2 Ag1 113.7(2) . . ?
C15 S2 Ag1 115.2(2) . . ?
C17 S3 C23 99.8(3) . . ?
C17 S3 Ag1 107.0(2) . . ?
C23 S3 Ag1 107.2(2) . . ?
C6 C1 C2 120.7(6) . . ?
C6 C1 S1 117.9(5) . . ?
C2 C1 S1 121.4(5) . . ?
C3 C2 C1 120.3(7) . . ?
C4 C3 C2 119.6(8) . . ?
C3 C4 C5 119.7(7) . . ?
C4 C5 C6 121.3(8) . . ?
C1 C6 C5 118.3(7) . . ?
C8 C7 S1 112.9(5) . . ?
C7 C8 C8 115.6(7) . 2_675 ?
C14 C9 C10 118.7(6) . . ?
C14 C9 S2 120.2(5) . . ?
C10 C9 S2 121.0(5) . . ?
C11 C10 C9 120.5(7) . . ?
C10 C11 C12 119.7(8) . . ?
C13 C12 C11 121.2(8) . . ?
C12 C13 C14 119.2(8) . . ?
C9 C14 C13 120.7(7) . . ?
C16 C15 S2 116.5(4) . . ?
C15 C16 C16 111.3(6) . 2_666 ?
C18 C17 C22 121.2(6) . . ?
C18 C17 S3 120.2(5) . . ?
C22 C17 S3 118.5(5) . . ?
C17 C18 C19 119.9(7) . . ?
C20 C19 C18 120.0(8) . . ?
C19 C20 C21 120.7(7) . . ?
C22 C21 C20 119.9(7) . . ?
C21 C22 C17 118.3(7) . . ?
C24 C23 S3 114.4(4) . . ?
C23 C24 C24 111.2(6) . 2_765 ?
C25 O1 Ag1 122.4(6) . . ?
S6 Ag2 S5 134.94(5) . . ?
S6 Ag2 S4 117.18(6) . . ?
S5 Ag2 S4 102.19(6) . . ?
C26 S4 C32 100.2(3) . . ?
C26 S4 Ag2 108.3(2) . . ?
C32 S4 Ag2 108.2(2) . . ?
C34 S5 C40 104.5(3) . . ?
C34 S5 Ag2 114.0(2) . . ?
C40 S5 Ag2 111.3(2) . . ?
C42 S6 C48 104.6(3) . . ?
C42 S6 Ag2 105.1(2) . . ?
C48 S6 Ag2 110.9(2) . . ?
C27 C26 C31 120.6(7) . . ?
C27 C26 S4 118.9(6) . . ?
C31 C26 S4 120.4(5) . . ?
C26 C27 C28 118.2(9) . . ?
C29 C28 C27 121.0(10) . . ?
C28 C29 C30 121.0(10) . . ?
C29 C30 C31 119.8(10) . . ?
C26 C31 C30 119.4(8) . . ?
C33 C32 S4 113.6(4) . . ?
C32 C33 C33 111.9(6) . 2_676 ?
C39 C34 C35 118.4(7) . . ?
C39 C34 S5 121.5(6) . . ?
C35 C34 S5 120.0(6) . . ?
C34 C35 C36 119.7(9) . . ?
C37 C36 C35 119.8(10) . . ?
C36 C37 C38 121.3(11) . . ?
C37 C38 C39 119.2(11) . . ?
C34 C39 C38 121.5(9) . . ?
C41 C40 S5 115.9(4) . . ?
C40 C41 C41 110.1(6) . 2_775 ?
C43 C42 C47 119.7(6) . . ?
C43 C42 S6 116.5(5) . . ?
C47 C42 S6 123.8(5) . . ?
C42 C43 C44 120.0(8) . . ?
C45 C44 C43 120.7(8) . . ?
C44 C45 C46 120.2(8) . . ?
C45 C46 C47 120.4(8) . . ?
C42 C47 C46 119.0(7) . . ?
C49 C48 S6 112.5(4) . . ?
C49 C49 C48 110.5(6) 2_766 . ?
O17 Cl1 O12 159.8(12) . . ?
O17 Cl1 O15 114.4(11) . . ?
O12 Cl1 O15 52.2(9) . . ?
O17 Cl1 O16 141.8(15) . . ?
O12 Cl1 O16 58.4(12) . . ?
O15 Cl1 O16 96.1(13) . . ?
O17 Cl1 O14 69.8(10) . . ?
O12 Cl1 O14 110.6(11) . . ?
O15 Cl1 O14 142.2(10) . . ?
O16 Cl1 O14 100.3(14) . . ?
O17 Cl1 O11 52.9(9) . . ?
O12 Cl1 O11 110.5(10) . . ?
O15 Cl1 O11 61.7(8) . . ?
O16 Cl1 O11 151.8(12) . . ?
O14 Cl1 O11 107.9(9) . . ?
O17 Cl1 O18 92.0(13) . . ?
O12 Cl1 O18 81.6(12) . . ?
O15 Cl1 O18 111.8(13) . . ?
O16 Cl1 O18 97.6(14) . . ?
O14 Cl1 O18 32.5(12) . . ?
O11 Cl1 O18 106.5(12) . . ?
O17 Cl1 O13 83.2(10) . . ?
O12 Cl1 O13 114.8(9) . . ?
O15 Cl1 O13 111.1(9) . . ?
O16 Cl1 O13 63.9(12) . . ?
O14 Cl1 O13 106.8(9) . . ?
O11 Cl1 O13 105.9(8) . . ?
O18 Cl1 O13 134.8(13) . . ?
O17 O11 Cl1 62.5(7) . . ?
O17 O11 O15 120.7(10) . . ?
Cl1 O11 O15 58.4(6) . . ?
O15 O12 O16 106.5(16) . . ?
O15 O12 Cl1 64.0(7) . . ?
O16 O12 Cl1 60.8(8) . . ?
Cl1 O13 O16 56.2(7) . . ?
O18 O14 Cl1 75.5(11) . . ?
O18 O14 O17 111(2) . . ?
Cl1 O14 O17 54.7(6) . . ?
O12 O15 Cl1 63.8(7) . . ?
O12 O15 O11 119.5(10) . . ?
Cl1 O15 O11 59.9(6) . . ?
O12 O16 Cl1 60.9(8) . . ?
O12 O16 O13 113.5(12) . . ?
Cl1 O16 O13 59.8(8) . . ?
O11 O17 Cl1 64.5(7) . . ?
O11 O17 O14 105.6(12) . . ?
Cl1 O17 O14 55.5(6) . . ?
O14 O18 Cl1 72.1(11) . . ?
O23 Cl2 O28 109.8(13) . . ?
O23 Cl2 O22 125.8(10) . . ?
O28 Cl2 O22 66.5(11) . . ?
O23 Cl2 O25 124.4(8) . . ?
O28 Cl2 O25 125.8(12) . . ?
O22 Cl2 O25 82.1(8) . . ?
O23 Cl2 O21 107.6(9) . . ?
O28 Cl2 O21 121.4(12) . . ?
O22 Cl2 O21 120.1(9) . . ?
O25 Cl2 O21 43.0(6) . . ?
O23 Cl2 O27 38.0(9) . . ?
O28 Cl2 O27 111.5(13) . . ?
O22 Cl2 O27 163.4(11) . . ?
O25 Cl2 O27 110.1(9) . . ?
O21 Cl2 O27 75.6(10) . . ?
O23 Cl2 O24 105.9(10) . . ?
O28 Cl2 O24 29.7(12) . . ?
O22 Cl2 O24 93.0(10) . . ?
O25 Cl2 O24 120.9(9) . . ?
O21 Cl2 O24 97.0(9) . . ?
O27 Cl2 O24 90.2(11) . . ?
O23 Cl2 O26 52.7(8) . . ?
O28 Cl2 O26 116.0(12) . . ?
O22 Cl2 O26 79.4(9) . . ?
O25 Cl2 O26 99.0(7) . . ?
O21 Cl2 O26 122.5(8) . . ?
O27 Cl2 O26 87.4(10) . . ?
O24 Cl2 O26 138.1(9) . . ?
O25 O21 Cl2 68.5(7) . . ?
O25 O21 O27 111.2(11) . . ?
Cl2 O21 O27 52.2(6) . . ?
Cl2 O22 O28 55.9(7) . . ?
O27 O23 O26 131.2(17) . . ?
O27 O23 Cl2 73.3(9) . . ?
O26 O23 Cl2 66.5(7) . . ?
O28 O24 Cl2 71.3(11) . . ?
O21 O25 Cl2 68.6(7) . . ?
O23 O26 Cl2 60.8(6) . . ?
O23 O27 Cl2 68.8(9) . . ?
O23 O27 O21 113.1(14) . . ?
Cl2 O27 O21 52.2(6) . . ?
O24 O28 Cl2 79.0(13) . . ?
O24 O28 O22 128(2) . . ?
Cl2 O28 O22 57.5(7) . . ?

loop_
_geom_bond_atom_site_label_1
_geom_bond_atom_site_label_2
_geom_bond_distance
_geom_bond_site_symmetry_2
_geom_bond_publ_flag
Ag1 O1 2.461(5) . ?
Ag1 S1 2.5512(16) . ?
Ag1 S2 2.5517(17) . ?
Ag1 S3 2.6261(16) . ?
S1 C1 1.789(6) . ?
S1 C7 1.823(6) . ?
S2 C9 1.767(6) . ?
S2 C15 1.826(6) . ?
S3 C17 1.779(6) . ?
S3 C23 1.812(6) . ?
C1 C6 1.368(9) . ?
C1 C2 1.377(9) . ?
C2 C3 1.378(10) . ?
C3 C4 1.361(11) . ?
C4 C5 1.380(11) . ?
C5 C6 1.379(9) . ?
C7 C8 1.518(9) . ?
C8 C8 1.519(13) 2_675 ?
C9 C14 1.383(8) . ?
C9 C10 1.390(9) . ?
C10 C11 1.365(9) . ?
C11 C12 1.371(12) . ?
C12 C13 1.365(11) . ?
C13 C14 1.378(10) . ?
C15 C16 1.510(8) . ?
C16 C16 1.525(11) 2_666 ?
C17 C18 1.361(9) . ?
C17 C22 1.383(8) . ?
C18 C19 1.373(9) . ?
C19 C20 1.352(11) . ?
C20 C21 1.384(11) . ?
C21 C22 1.381(9) . ?
C23 C24 1.505(8) . ?
C24 C24 1.516(11) 2_765 ?
C25 O1 1.309(11) . ?
Ag2 S6 2.5098(17) . ?
Ag2 S5 2.5171(16) . ?
Ag2 S4 2.5628(17) . ?
S4 C26 1.779(6) . ?
S4 C32 1.825(6) . ?
S5 C34 1.775(7) . ?
S5 C40 1.829(6) . ?
S6 C42 1.782(6) . ?
S6 C48 1.814(6) . ?
C26 C27 1.381(9) . ?
C26 C31 1.380(9) . ?
C27 C28 1.401(12) . ?
C28 C29 1.350(15) . ?
C29 C30 1.355(15) . ?
C30 C31 1.397(10) . ?
C32 C33 1.506(8) . ?
C33 C33 1.513(11) 2_676 ?
C34 C39 1.352(9) . ?
C34 C35 1.372(9) . ?
C35 C36 1.396(12) . ?
C36 C37 1.320(15) . ?
C37 C38 1.350(16) . ?
C38 C39 1.369(12) . ?
C40 C41 1.501(8) . ?
C41 C41 1.528(11) 2_775 ?
C42 C43 1.377(9) . ?
C42 C47 1.385(9) . ?
C43 C44 1.385(10) . ?
C44 C45 1.346(11) . ?
C45 C46 1.374(10) . ?
C46 C47 1.392(9) . ?
C48 C49 1.532(8) . ?
C49 C49 1.518(12) 2_766 ?
Cl1 O17 1.410(9) . ?
Cl1 O12 1.412(9) . ?
Cl1 O15 1.414(9) . ?
Cl1 O16 1.411(10) . ?
Cl1 O14 1.425(9) . ?
Cl1 O11 1.435(8) . ?
Cl1 O18 1.450(10) . ?
Cl1 O13 1.467(8) . ?
O11 O17 1.27(2) . ?
O11 O15 1.461(18) . ?
O12 O15 1.24(2) . ?
O12 O16 1.38(3) . ?
O13 O16 1.52(3) . ?
O14 O18 0.80(3) . ?
O14 O17 1.62(2) . ?
Cl2 O23 1.400(9) . ?
Cl2 O28 1.399(9) . ?
Cl2 O22 1.424(9) . ?
Cl2 O25 1.436(8) . ?
Cl2 O21 1.436(8) . ?
Cl2 O27 1.438(9) . ?
Cl2 O24 1.450(9) . ?
Cl2 O26 1.470(8) . ?
O21 O25 1.052(15) . ?
O21 O27 1.76(2) . ?
O22 O28 1.55(2) . ?
O23 O27 0.92(2) . ?
O23 O26 1.275(18) . ?
O24 O28 0.73(3) . ?
